data_7205178
loop_
_publ_author_name
'Nayak, Malabika'
'Sarkar, Sohini'
'Hazra, Susanta'
'Sparkes, Hazel A.'
'Howard, Judith A. K.'
'Mohanta, Sasankasekhar'

_publ_section_title
;
 Syntheses and crystal structures of dinuclear, trinuclear [2 \\times 1
 + 1 \\times 1] and tetranuclear [2 \\times 1 + 1 \\times 2]
 copper(ii)--d10 complexes (d10&#x21D2; ZnII, CdII, HgII and AgI)
 derived from N,N&#x2032;-ethylenebis(3-ethoxysalicylaldimine)
;
_journal_issue 1
_journal_name_full CrystEngComm
_journal_page_first 124
_journal_paper_doi 10.1039/c0ce00158a
_journal_volume 13
_journal_year 2011
_chemical_formula_moiety 'C46 H54 Cl2 Cu2 Hg2 N4 O18'
_chemical_formula_sum 'C46 H54 Cl2 Cu2 Hg2 N4 O18'
_chemical_formula_weight 1550.10
_chemical_name_systematic
;
?
;
_space_group_IT_number 61
_symmetry_cell_setting orthorhombic
_symmetry_space_group_name_Hall '-P 2ac 2ab'
_symmetry_space_group_name_H-M 'P b c a'
_atom_sites_solution_hydrogens geom
_atom_sites_solution_primary direct
_atom_sites_solution_secondary difmap
_audit_creation_method SHELXL-97
_cell_angle_alpha 90.00
_cell_angle_beta 90.00
_cell_angle_gamma 90.00
_cell_formula_units_Z 4
_cell_length_a 12.8064(5)
_cell_length_b 19.7143(8)
_cell_length_c 20.4235(9)
_cell_measurement_reflns_used 8102
_cell_measurement_temperature 120(2)
_cell_measurement_theta_max 30.492
_cell_measurement_theta_min 2.294
_cell_volume 5156.3(4)
_computing_cell_refinement 'SAINT version 6.45A (Bruker, 2003)'
_computing_data_collection 'SMART version 5.054 (Bruker, 1999)'
_computing_data_reduction 'SAINT version 6.45A (Bruker, 2003)'
_computing_molecular_graphics 'ORTEP3 for Windows (Farrugia, 1997)'
_computing_publication_material 'WinGX publication routines (Farrugia, 1999)'
_computing_structure_refinement 'SHELXL-97 (Sheldrick, 1997)'
_computing_structure_solution 'SHELXS-97 (Sheldrick, 1990)'
_diffrn_ambient_temperature 120(2)
_diffrn_detector_area_resol_mean 8
_diffrn_measured_fraction_theta_full 1.000
_diffrn_measured_fraction_theta_max 1.000
_diffrn_measurement_device_type 'Bruker SMART 6K CCD Detector'
_diffrn_measurement_method \w
_diffrn_radiation_monochromator graphite
_diffrn_radiation_source 'fine-focus sealed tube'
_diffrn_radiation_type MoK\a
_diffrn_radiation_wavelength 0.71073
_diffrn_reflns_av_R_equivalents 0.0433
_diffrn_reflns_av_sigmaI/netI 0.0204
_diffrn_reflns_limit_h_max 15
_diffrn_reflns_limit_h_min -16
_diffrn_reflns_limit_k_max 24
_diffrn_reflns_limit_k_min -24
_diffrn_reflns_limit_l_max 25
_diffrn_reflns_limit_l_min -25
_diffrn_reflns_number 57844
_diffrn_reflns_theta_full 25.00
_diffrn_reflns_theta_max 26.37
_diffrn_reflns_theta_min 1.99
_exptl_absorpt_coefficient_mu 6.931
_exptl_absorpt_correction_T_max 1.0000
_exptl_absorpt_correction_T_min 0.6985
_exptl_absorpt_correction_type multi-scan
_exptl_absorpt_process_details 'SADABS (G. Sheldrick, 1998)'
_exptl_crystal_colour red
_exptl_crystal_density_diffrn 1.997
_exptl_crystal_density_method 'not measured'
_exptl_crystal_description block
_exptl_crystal_F_000 3016
_exptl_crystal_size_max 0.24
_exptl_crystal_size_mid 0.22
_exptl_crystal_size_min 0.20
_refine_diff_density_max 0.740
_refine_diff_density_min -0.463
_refine_diff_density_rms 0.092
_refine_ls_extinction_method none
_refine_ls_goodness_of_fit_ref 1.066
_refine_ls_hydrogen_treatment constr
_refine_ls_matrix_type full
_refine_ls_number_parameters 346
_refine_ls_number_reflns 5269
_refine_ls_number_restraints 51
_refine_ls_restrained_S_all 1.069
_refine_ls_R_factor_all 0.0245
_refine_ls_R_factor_gt 0.0191
_refine_ls_shift/su_max 0.002
_refine_ls_shift/su_mean 0.000
_refine_ls_structure_factor_coef Fsqd
_refine_ls_weighting_details 'calc w=1/[\s^2^(Fo^2^)+(0.0201P)^2^+7.3096P] where P=(Fo^2^+2Fc^2^)/3'
_refine_ls_weighting_scheme calc
_refine_ls_wR_factor_gt 0.0466
_refine_ls_wR_factor_ref 0.0493
_reflns_number_gt 4592
_reflns_number_total 5269
_reflns_threshold_expression >2sigma(I)
_cod_data_source_file C0CE00158A.TXT
_cod_data_source_block 3
_cod_original_sg_symbol_H-M Pbca
_cod_database_code 7205178

loop_
_symmetry_equiv_pos_as_xyz
'x, y, z'
'-x+1/2, -y, z+1/2'
'x+1/2, -y+1/2, -z'
'-x, y+1/2, -z+1/2'
'-x, -y, -z'
'x-1/2, y, -z-1/2'
'-x-1/2, y-1/2, z'
'x, -y-1/2, z-1/2'

loop_
_atom_site_label
_atom_site_type_symbol
_atom_site_fract_x
_atom_site_fract_y
_atom_site_fract_z
_atom_site_U_iso_or_equiv
_atom_site_adp_type
_atom_site_occupancy
_atom_site_symmetry_multiplicity
_atom_site_calc_flag
_atom_site_refinement_flags
_atom_site_disorder_assembly
_atom_site_disorder_group
Hg1 Hg 0.245703(7) -0.083614(5) 0.461707(5) 0.01643(4) Uani 1 1 d . . .
Cu1 Cu 0.06442(3) 0.029470(16) 0.436095(15) 0.01551(7) Uani 1 1 d . . .
Cl1 Cl 0.32882(5) 0.05521(3) 0.36155(3) 0.01938(13) Uani 1 1 d D . .
O1 O 0.14835(16) -0.18960(10) 0.40207(9) 0.0231(4) Uani 1 1 d . . .
O2 O 0.10804(14) -0.06039(9) 0.40885(9) 0.0161(4) Uani 1 1 d . . .
O3 O 0.11713(14) 0.00856(9) 0.52190(9) 0.0166(4) Uani 1 1 d . . .
O4 O 0.23024(15) -0.03279(11) 0.62258(9) 0.0223(4) Uani 1 1 d . . .
O5 O 0.46384(18) -0.19145(11) 0.43749(12) 0.0359(5) Uani 1 1 d . . .
O6A O 0.2911(6) 0.0508(5) 0.4287(4) 0.0269(12) Uani 0.52 1 d PDU A 1
O7A O 0.2909(5) 0.1062(4) 0.3176(4) 0.0314(11) Uani 0.52 1 d PDU A 1
O8A O 0.4379(6) 0.0677(5) 0.3746(4) 0.0347(12) Uani 0.52 1 d PDU A 1
O9 O 0.31736(18) -0.01156(10) 0.33344(10) 0.0307(5) Uani 1 1 d . A .
N1 N 0.02237(18) 0.05279(12) 0.34724(11) 0.0184(5) Uani 1 1 d . . .
N2 N 0.02617(18) 0.12085(12) 0.45733(10) 0.0173(5) Uani 1 1 d . . .
C1 C 0.2079(3) -0.27822(16) 0.47023(17) 0.0322(7) Uani 1 1 d . . .
H1A H 0.2726 -0.2531 0.4782 0.048 Uiso 1 1 calc R . .
H1B H 0.2217 -0.3270 0.4732 0.048 Uiso 1 1 calc R . .
H1C H 0.1557 -0.2655 0.5031 0.048 Uiso 1 1 calc R . .
C2 C 0.1672(3) -0.26150(14) 0.40307(16) 0.0296(7) Uani 1 1 d . . .
H2A H 0.2192 -0.2740 0.3693 0.036 Uiso 1 1 calc R . .
H2B H 0.1018 -0.2866 0.3943 0.036 Uiso 1 1 calc R . .
C3 C 0.1060(2) -0.16197(14) 0.34685(14) 0.0201(6) Uani 1 1 d . . .
C4 C 0.0834(2) -0.19731(15) 0.29003(14) 0.0240(6) Uani 1 1 d . . .
H4 H 0.1003 -0.2441 0.2867 0.029 Uiso 1 1 calc R . .
C5 C 0.0357(2) -0.16416(15) 0.23758(14) 0.0247(6) Uani 1 1 d . . .
H5 H 0.0196 -0.1884 0.1987 0.030 Uiso 1 1 calc R . .
C6 C 0.0121(2) -0.09652(16) 0.24232(13) 0.0225(6) Uani 1 1 d . . .
H6 H -0.0217 -0.0744 0.2068 0.027 Uiso 1 1 calc R . .
C7 C 0.0371(2) -0.05923(15) 0.29918(13) 0.0182(5) Uani 1 1 d . . .
C8 C 0.0848(2) -0.09181(14) 0.35203(13) 0.0169(5) Uani 1 1 d . . .
C9 C 0.0116(2) 0.01252(14) 0.29876(13) 0.0178(6) Uani 1 1 d . . .
H9 H -0.0153 0.0310 0.2592 0.021 Uiso 1 1 calc R . .
C10 C 0.0012(2) 0.12577(14) 0.34068(14) 0.0233(6) Uani 1 1 d . . .
H10A H -0.0517 0.1336 0.3061 0.028 Uiso 1 1 calc R . .
H10B H 0.0659 0.1501 0.3284 0.028 Uiso 1 1 calc R . .
C11 C -0.0390(2) 0.15164(14) 0.40631(14) 0.0206(6) Uani 1 1 d . . .
H11A H -0.0339 0.2017 0.4083 0.025 Uiso 1 1 calc R . .
H11B H -0.1130 0.1385 0.4124 0.025 Uiso 1 1 calc R . .
C12 C 0.0554(2) 0.15318(14) 0.50816(13) 0.0180(5) Uani 1 1 d . . .
H12 H 0.0349 0.1993 0.5118 0.022 Uiso 1 1 calc R . .
C13 C 0.1176(2) 0.12494(14) 0.56085(13) 0.0181(5) Uani 1 1 d . . .
C14 C 0.1476(2) 0.17052(14) 0.61064(14) 0.0223(6) Uani 1 1 d . . .
H14 H 0.1282 0.2169 0.6073 0.027 Uiso 1 1 calc R . .
C15 C 0.2040(2) 0.14928(16) 0.66353(14) 0.0250(6) Uani 1 1 d . . .
H15 H 0.2234 0.1806 0.6967 0.030 Uiso 1 1 calc R . .
C16 C 0.2330(2) 0.08108(15) 0.66847(15) 0.0219(6) Uani 1 1 d . . .
H16 H 0.2723 0.0663 0.7052 0.026 Uiso 1 1 calc R . .
C17 C 0.2052(2) 0.03511(14) 0.62080(13) 0.0181(6) Uani 1 1 d . . .
C18 C 0.1460(2) 0.05577(14) 0.56497(12) 0.0153(5) Uani 1 1 d . . .
C19 C 0.2923(3) -0.05406(17) 0.67748(14) 0.0275(7) Uani 1 1 d . . .
H19A H 0.2579 -0.0401 0.7187 0.033 Uiso 1 1 calc R . .
H19B H 0.3617 -0.0320 0.6755 0.033 Uiso 1 1 calc R . .
C20 C 0.3054(3) -0.12984(18) 0.67663(15) 0.0331(8) Uani 1 1 d . . .
H20A H 0.2366 -0.1515 0.6750 0.050 Uiso 1 1 calc R . .
H20B H 0.3423 -0.1443 0.7163 0.050 Uiso 1 1 calc R . .
H20C H 0.3460 -0.1431 0.6380 0.050 Uiso 1 1 calc R . .
C21 C 0.3813(2) -0.11389(15) 0.50854(14) 0.0205(6) Uani 1 1 d . . .
H21A H 0.4083 -0.0761 0.5356 0.025 Uiso 1 1 calc R . .
H21B H 0.3658 -0.1525 0.5379 0.025 Uiso 1 1 calc R . .
C22 C 0.4619(2) -0.13439(15) 0.46001(13) 0.0207(6) Uani 1 1 d . . .
C23 C 0.5408(2) -0.08229(16) 0.44062(16) 0.0275(7) Uani 1 1 d . . .
H23A H 0.5850 -0.1004 0.4056 0.041 Uiso 1 1 calc R . .
H23B H 0.5842 -0.0708 0.4785 0.041 Uiso 1 1 calc R . .
H23C H 0.5049 -0.0415 0.4250 0.041 Uiso 1 1 calc R . .
O7B O 0.2611(5) 0.1022(5) 0.3270(4) 0.0314(11) Uani 0.48 1 d PDU A 2
O6B O 0.2701(7) 0.0597(6) 0.4224(4) 0.0269(12) Uani 0.48 1 d PDU A 2
O8B O 0.4347(7) 0.0762(6) 0.3601(5) 0.0347(12) Uani 0.48 1 d PDU A 2

loop_
_atom_site_aniso_label
_atom_site_aniso_U_11
_atom_site_aniso_U_22
_atom_site_aniso_U_33
_atom_site_aniso_U_23
_atom_site_aniso_U_13
_atom_site_aniso_U_12
Hg1 0.01429(7) 0.01743(7) 0.01758(6) -0.00026(4) -0.00136(4) 0.00141(4)
Cu1 0.01815(16) 0.01521(15) 0.01316(15) -0.00050(13) -0.00092(13) 0.00145(13)
Cl1 0.0207(3) 0.0202(3) 0.0172(3) -0.0007(3) 0.0005(3) 0.0001(3)
O1 0.0288(11) 0.0170(10) 0.0234(10) -0.0019(8) -0.0058(9) 0.0025(8)
O2 0.0154(9) 0.0186(9) 0.0142(9) -0.0025(7) -0.0024(7) 0.0021(7)
O3 0.0161(9) 0.0191(10) 0.0145(9) -0.0032(7) -0.0020(7) 0.0004(7)
O4 0.0233(10) 0.0282(12) 0.0155(9) -0.0014(9) -0.0072(8) 0.0059(8)
O5 0.0345(13) 0.0219(11) 0.0514(14) -0.0070(11) 0.0104(11) 0.0043(10)
O6A 0.029(2) 0.0279(19) 0.0235(14) -0.0030(13) 0.0026(15) 0.0004(17)
O7A 0.035(2) 0.0288(13) 0.0302(17) 0.0017(12) -0.0060(18) 0.0020(18)
O8A 0.0262(12) 0.040(2) 0.038(3) 0.0062(18) 0.0024(15) -0.0058(12)
O9 0.0406(13) 0.0222(11) 0.0294(11) -0.0063(9) 0.0068(10) 0.0002(10)
N1 0.0179(12) 0.0195(12) 0.0179(11) 0.0025(9) 0.0026(9) 0.0015(9)
N2 0.0171(12) 0.0170(11) 0.0179(11) 0.0020(9) 0.0020(9) -0.0005(9)
C1 0.0309(18) 0.0190(16) 0.047(2) 0.0003(14) -0.0086(15) 0.0053(13)
C2 0.0338(17) 0.0153(14) 0.0397(18) -0.0066(13) -0.0062(14) 0.0047(13)
C3 0.0156(14) 0.0239(15) 0.0209(14) -0.0034(11) -0.0001(11) -0.0007(11)
C4 0.0240(15) 0.0231(15) 0.0248(15) -0.0083(12) 0.0029(12) -0.0001(12)
C5 0.0253(15) 0.0325(17) 0.0163(13) -0.0110(12) 0.0010(12) -0.0036(12)
C6 0.0167(14) 0.0362(17) 0.0145(13) -0.0034(12) -0.0007(11) 0.0012(12)
C7 0.0128(13) 0.0257(14) 0.0160(13) -0.0029(11) 0.0045(10) -0.0013(11)
C8 0.0130(12) 0.0220(14) 0.0159(13) -0.0038(11) 0.0001(10) -0.0012(10)
C9 0.0133(13) 0.0260(15) 0.0141(12) 0.0018(11) 0.0011(10) -0.0007(11)
C10 0.0284(15) 0.0205(15) 0.0210(14) 0.0067(12) -0.0002(12) 0.0031(12)
C11 0.0225(15) 0.0165(13) 0.0229(14) 0.0009(11) -0.0012(12) 0.0023(11)
C12 0.0153(13) 0.0156(13) 0.0231(14) 0.0005(11) 0.0046(11) -0.0014(10)
C13 0.0138(13) 0.0215(14) 0.0192(13) -0.0016(11) 0.0042(11) -0.0036(11)
C14 0.0219(15) 0.0199(14) 0.0250(15) -0.0047(11) 0.0051(12) -0.0044(11)
C15 0.0227(15) 0.0308(16) 0.0216(14) -0.0083(13) 0.0025(12) -0.0075(13)
C16 0.0170(14) 0.0330(17) 0.0158(13) -0.0042(12) 0.0005(11) -0.0027(12)
C17 0.0105(13) 0.0264(15) 0.0173(13) -0.0020(11) 0.0026(10) -0.0011(11)
C18 0.0111(12) 0.0203(13) 0.0145(12) -0.0022(11) 0.0026(10) -0.0030(10)
C19 0.0273(16) 0.0396(18) 0.0155(14) 0.0046(13) -0.0067(12) 0.0019(14)
C20 0.0372(19) 0.043(2) 0.0189(15) 0.0021(14) -0.0044(13) 0.0150(15)
C21 0.0167(14) 0.0246(15) 0.0203(13) 0.0012(12) -0.0026(11) 0.0033(11)
C22 0.0169(14) 0.0241(15) 0.0210(14) 0.0015(12) -0.0019(11) 0.0045(11)
C23 0.0238(16) 0.0327(17) 0.0261(15) 0.0023(13) -0.0002(13) -0.0029(13)
O7B 0.035(2) 0.0288(13) 0.0302(17) 0.0017(12) -0.0060(18) 0.0020(18)
O6B 0.029(2) 0.0279(19) 0.0235(14) -0.0030(13) 0.0026(15) 0.0004(17)
O8B 0.0262(12) 0.040(2) 0.038(3) 0.0062(18) 0.0024(15) -0.0058(12)

loop_
_atom_type_symbol
_atom_type_description
_atom_type_scat_dispersion_real
_atom_type_scat_dispersion_imag
_atom_type_scat_source
C C 0.0033 0.0016 'International Tables Vol C Tables 4.2.6.8 and 6.1.1.4'
H H 0.0000 0.0000 'International Tables Vol C Tables 4.2.6.8 and 6.1.1.4'
N N 0.0061 0.0033 'International Tables Vol C Tables 4.2.6.8 and 6.1.1.4'
O O 0.0106 0.0060 'International Tables Vol C Tables 4.2.6.8 and 6.1.1.4'
Cl Cl 0.1484 0.1585 'International Tables Vol C Tables 4.2.6.8 and 6.1.1.4'
Cu Cu 0.3201 1.2651 'International Tables Vol C Tables 4.2.6.8 and 6.1.1.4'
Hg Hg -2.3894 9.2266 'International Tables Vol C Tables 4.2.6.8 and 6.1.1.4'

loop_
_geom_angle_atom_site_label_1
_geom_angle_atom_site_label_2
_geom_angle_atom_site_label_3
_geom_angle
_geom_angle_site_symmetry_1
_geom_angle_site_symmetry_3
_geom_angle_publ_flag
C21 Hg1 O2 175.03(9) . . ?
C21 Hg1 Cu1 150.27(8) . . ?
O2 Hg1 Cu1 34.67(5) . . ?
N2 Cu1 O3 94.88(9) . . ?
N2 Cu1 O2 175.77(9) . . ?
O3 Cu1 O2 87.97(8) . . ?
N2 Cu1 N1 85.32(10) . . ?
O3 Cu1 N1 175.40(9) . . ?
O2 Cu1 N1 91.60(9) . . ?
N2 Cu1 Hg1 142.02(7) . . ?
O3 Cu1 Hg1 57.13(5) . . ?
O2 Cu1 Hg1 38.40(5) . . ?
N1 Cu1 Hg1 120.50(7) . . ?
O7A Cl1 O8A 108.9(4) . . ?
O8B Cl1 O9 110.8(5) . . ?
O7A Cl1 O9 110.9(4) . . ?
O8A Cl1 O9 109.1(4) . . ?
O8B Cl1 O7B 112.0(5) . . ?
O9 Cl1 O7B 109.1(4) . . ?
O8B Cl1 O6B 119.6(6) . . ?
O9 Cl1 O6B 110.1(4) . . ?
O7B Cl1 O6B 93.9(5) . . ?
O7A Cl1 O6A 121.3(4) . . ?
O8A Cl1 O6A 99.1(5) . . ?
O9 Cl1 O6A 106.6(4) . . ?
C3 O1 C2 118.1(2) . . ?
C8 O2 Cu1 127.07(17) . . ?
C8 O2 Hg1 121.55(16) . . ?
Cu1 O2 Hg1 106.93(8) . . ?
C18 O3 Cu1 123.32(17) . . ?
C17 O4 C19 115.7(2) . . ?
C9 N1 C10 121.2(2) . . ?
C9 N1 Cu1 127.3(2) . . ?
C10 N1 Cu1 111.52(17) . . ?
C12 N2 C11 122.6(2) . . ?
C12 N2 Cu1 125.4(2) . . ?
C11 N2 Cu1 111.95(17) . . ?
C2 C1 H1A 109.5 . . ?
C2 C1 H1B 109.5 . . ?
H1A C1 H1B 109.5 . . ?
C2 C1 H1C 109.5 . . ?
H1A C1 H1C 109.5 . . ?
H1B C1 H1C 109.5 . . ?
O1 C2 C1 106.7(2) . . ?
O1 C2 H2A 110.4 . . ?
C1 C2 H2A 110.4 . . ?
O1 C2 H2B 110.4 . . ?
C1 C2 H2B 110.4 . . ?
H2A C2 H2B 108.6 . . ?
O1 C3 C4 125.1(3) . . ?
O1 C3 C8 113.9(2) . . ?
C4 C3 C8 121.0(3) . . ?
C3 C4 C5 120.0(3) . . ?
C3 C4 H4 120.0 . . ?
C5 C4 H4 120.0 . . ?
C6 C5 C4 119.9(3) . . ?
C6 C5 H5 120.1 . . ?
C4 C5 H5 120.1 . . ?
C5 C6 C7 121.0(3) . . ?
C5 C6 H6 119.5 . . ?
C7 C6 H6 119.5 . . ?
C8 C7 C6 119.7(3) . . ?
C8 C7 C9 123.4(2) . . ?
C6 C7 C9 116.8(3) . . ?
O2 C8 C7 123.4(2) . . ?
O2 C8 C3 118.1(2) . . ?
C7 C8 C3 118.4(2) . . ?
N1 C9 C7 125.2(3) . . ?
N1 C9 H9 117.4 . . ?
C7 C9 H9 117.4 . . ?
N1 C10 C11 108.0(2) . . ?
N1 C10 H10A 110.1 . . ?
C11 C10 H10A 110.1 . . ?
N1 C10 H10B 110.1 . . ?
C11 C10 H10B 110.1 . . ?
H10A C10 H10B 108.4 . . ?
N2 C11 C10 107.1(2) . . ?
N2 C11 H11A 110.3 . . ?
C10 C11 H11A 110.3 . . ?
N2 C11 H11B 110.3 . . ?
C10 C11 H11B 110.3 . . ?
H11A C11 H11B 108.5 . . ?
N2 C12 C13 125.0(3) . . ?
N2 C12 H12 117.5 . . ?
C13 C12 H12 117.5 . . ?
C14 C13 C18 120.1(3) . . ?
C14 C13 C12 116.1(3) . . ?
C18 C13 C12 123.8(2) . . ?
C15 C14 C13 121.3(3) . . ?
C15 C14 H14 119.4 . . ?
C13 C14 H14 119.4 . . ?
C14 C15 C16 119.5(3) . . ?
C14 C15 H15 120.3 . . ?
C16 C15 H15 120.3 . . ?
C17 C16 C15 120.9(3) . . ?
C17 C16 H16 119.6 . . ?
C15 C16 H16 119.6 . . ?
C16 C17 O4 124.1(3) . . ?
C16 C17 C18 120.9(3) . . ?
O4 C17 C18 114.9(2) . . ?
O3 C18 C13 124.2(2) . . ?
O3 C18 C17 118.4(2) . . ?
C13 C18 C17 117.3(2) . . ?
O4 C19 C20 110.0(2) . . ?
O4 C19 H19A 109.7 . . ?
C20 C19 H19A 109.7 . . ?
O4 C19 H19B 109.7 . . ?
C20 C19 H19B 109.7 . . ?
H19A C19 H19B 108.2 . . ?
C19 C20 H20A 109.5 . . ?
C19 C20 H20B 109.5 . . ?
H20A C20 H20B 109.5 . . ?
C19 C20 H20C 109.5 . . ?
H20A C20 H20C 109.5 . . ?
H20B C20 H20C 109.5 . . ?
C22 C21 Hg1 110.66(19) . . ?
C22 C21 H21A 109.5 . . ?
Hg1 C21 H21A 109.5 . . ?
C22 C21 H21B 109.5 . . ?
Hg1 C21 H21B 109.5 . . ?
H21A C21 H21B 108.1 . . ?
O5 C22 C21 121.2(3) . . ?
O5 C22 C23 121.5(3) . . ?
C21 C22 C23 117.3(3) . . ?
C22 C23 H23A 109.5 . . ?
C22 C23 H23B 109.5 . . ?
H23A C23 H23B 109.5 . . ?
C22 C23 H23C 109.5 . . ?
H23A C23 H23C 109.5 . . ?
H23B C23 H23C 109.5 . . ?

loop_
_geom_bond_atom_site_label_1
_geom_bond_atom_site_label_2
_geom_bond_distance
_geom_bond_site_symmetry_2
_geom_bond_publ_flag
Hg1 C21 2.070(3) . ?
Hg1 O2 2.1173(18) . ?
Hg1 Cu1 3.2609(3) . ?
Cu1 N2 1.917(2) . ?
Cu1 O3 1.9226(18) . ?
Cu1 O2 1.9390(18) . ?
Cu1 N1 1.948(2) . ?
Cl1 O8B 1.417(9) . ?
Cl1 O7A 1.432(7) . ?
Cl1 O8A 1.443(8) . ?
Cl1 O9 1.444(2) . ?
Cl1 O7B 1.452(7) . ?
Cl1 O6B 1.455(8) . ?
Cl1 O6A 1.456(8) . ?
O1 C3 1.365(3) . ?
O1 C2 1.438(3) . ?
O2 C8 1.349(3) . ?
O3 C18 1.333(3) . ?
O4 C17 1.377(4) . ?
O4 C19 1.437(3) . ?
O5 C22 1.215(4) . ?
N1 C9 1.276(4) . ?
N1 C10 1.470(4) . ?
N2 C12 1.274(4) . ?
N2 C11 1.466(3) . ?
C1 C2 1.504(4) . ?
C1 H1A 0.9800 . ?
C1 H1B 0.9800 . ?
C1 H1C 0.9800 . ?
C2 H2A 0.9900 . ?
C2 H2B 0.9900 . ?
C3 C4 1.384(4) . ?
C3 C8 1.414(4) . ?
C4 C5 1.396(4) . ?
C4 H4 0.9500 . ?
C5 C6 1.371(4) . ?
C5 H5 0.9500 . ?
C6 C7 1.411(4) . ?
C6 H6 0.9500 . ?
C7 C8 1.396(4) . ?
C7 C9 1.452(4) . ?
C9 H9 0.9500 . ?
C10 C11 1.524(4) . ?
C10 H10A 0.9900 . ?
C10 H10B 0.9900 . ?
C11 H11A 0.9900 . ?
C11 H11B 0.9900 . ?
C12 C13 1.450(4) . ?
C12 H12 0.9500 . ?
C13 C14 1.410(4) . ?
C13 C18 1.414(4) . ?
C14 C15 1.365(4) . ?
C14 H14 0.9500 . ?
C15 C16 1.398(4) . ?
C15 H15 0.9500 . ?
C16 C17 1.377(4) . ?
C16 H16 0.9500 . ?
C17 C18 1.429(4) . ?
C19 C20 1.503(5) . ?
C19 H19A 0.9900 . ?
C19 H19B 0.9900 . ?
C20 H20A 0.9800 . ?
C20 H20B 0.9800 . ?
C20 H20C 0.9800 . ?
C21 C22 1.487(4) . ?
C21 H21A 0.9900 . ?
C21 H21B 0.9900 . ?
C22 C23 1.494(4) . ?
C23 H23A 0.9800 . ?
C23 H23B 0.9800 . ?
C23 H23C 0.9800 . ?
